data_8101516
loop_
_publ_author_name
'Avery, T. D.'
'Taylor, D. K.'
'Tiekink, E. R. T.'

_publ_section_title
;
Crystal structure of benzyl 2-(3-methyl-2-(p-trifluoromethylbenzoyl)-
cyclopropyl)acetate, C~21~H~19~F~3~O~3~
;
_journal_issue 3
_journal_name_full 'Zeitschrift f\"ur Kristallographie - New Crystal Structures'
_journal_page_first 363
_journal_page_last 364
_journal_volume 214
_journal_year 1999
_chemical_formula_moiety 'C21 H19 F3 O3 '
_chemical_formula_sum 'C21 H19 F3 O3'
_chemical_formula_weight 376.37
_space_group_IT_number 2
_symmetry_cell_setting triclinic
_symmetry_Int_Tables_number 2
_symmetry_space_group_name_Hall '-P 1'
_symmetry_space_group_name_H-M 'P -1'
_cell_angle_alpha 91.10(3)
_cell_angle_beta 91.58(4)
_cell_angle_gamma 87.29(3)
_cell_formula_units_Z 2
_cell_length_a 7.934(4)
_cell_length_b 20.525(6)
_cell_length_c 5.642(2)
_cell_measurement_temperature 293
_cell_volume 917.2(6)
_diffrn_ambient_temperature 293
_exptl_crystal_density_diffrn 1.363
_refine_ls_R_factor_obs 0.0662
_refine_ls_wR_factor_obs 0.0635
_cod_original_formula_sum 'C21 H19 F3 O3 '
_cod_database_code 8101516

loop_
_symmetry_equiv_pos_as_xyz
'  +x,  +y,  +z'
'  -x,  -y,  -z'

loop_
_atom_site_aniso_label
_atom_site_aniso_U_11
_atom_site_aniso_U_22
_atom_site_aniso_U_33
_atom_site_aniso_U_12
_atom_site_aniso_U_13
_atom_site_aniso_U_23
F(1) 0.121(5) 0.073(4) 0.251(8) -0.007(3) 0.060(5) 0.038(4)
F(2) 0.136(5) 0.073(4) 0.208(7) 0.004(4) -0.058(5) 0.032(4)
F(3) 0.217(7) 0.054(4) 0.162(6) -0.018(4) 0.020(5) -0.030(4)
O(5a) 0.074(4) 0.119(5) 0.067(4) -0.032(4) 0.000(3) 0.006(4)
O(5b) 0.062(4) 0.059(3) 0.053(3) -0.013(3) 0.009(3) -0.001(3)
O(13) 0.072(4) 0.065(4) 0.051(4) 0.006(3) 0.016(3) 0.004(3)
C(1) 0.053(5) 0.039(4) 0.049(5) 0.004(4) 0.010(4) 0.011(3)
C(2) 0.051(5) 0.038(5) 0.061(5) 0.006(4) -0.001(4) 0.004(4)
C(3) 0.060(6) 0.042(5) 0.067(6) 0.003(4) 0.019(4) 0.014(4)
C(4) 0.058(5) 0.041(5) 0.069(5) 0.000(4) 0.011(4) 0.000(4)
C(5) 0.053(6) 0.044(5) 0.052(5) 0.007(4) 0.001(5) -0.009(4)
C(6) 0.056(5) 0.062(6) 0.078(6) -0.006(5) 0.018(4) 0.000(5)
C(7) 0.044(5) 0.063(6) 0.042(5) -0.010(4) 0.004(4) 0.006(4)
C(8) 0.049(5) 0.082(7) 0.060(6) -0.016(5) 0.001(4) -0.010(5)
C(9) 0.078(7) 0.075(7) 0.069(7) -0.027(5) 0.008(5) -0.017(6)
C(10) 0.084(7) 0.066(6) 0.079(7) -0.008(5) 0.012(6) 0.006(6)
C(11) 0.063(6) 0.101(8) 0.079(7) 0.010(6) 0.003(5) 0.029(6)
C(12) 0.064(6) 0.071(7) 0.068(6) -0.011(5) 0.005(5) -0.005(5)
C(13) 0.045(5) 0.043(5) 0.041(5) 0.005(4) 0.009(4) 0.003(4)
C(14) 0.038(5) 0.054(5) 0.037(5) -0.004(4) 0.002(4) 0.000(4)
C(15) 0.053(5) 0.047(5) 0.055(5) 0.003(4) 0.013(4) -0.010(4)
C(16) 0.057(5) 0.059(6) 0.063(6) -0.010(4) 0.012(4) 0.002(5)
C(17) 0.050(5) 0.043(5) 0.072(6) -0.003(4) -0.002(4) 0.002(5)
C(18) 0.065(6) 0.050(6) 0.071(6) -0.001(4) 0.015(5) -0.012(5)
C(19) 0.049(5) 0.058(6) 0.056(5) 0.004(4) 0.008(4) -0.001(5)
C(20) 0.097(9) 0.048(7) 0.115(10) -0.005(6) 0.002(7) 0.002(6)
C(21) 0.063(5) 0.050(5) 0.108(7) -0.012(4) 0.009(5) -0.009(5)

loop_
_atom_site_label
_atom_site_fract_x
_atom_site_fract_y
_atom_site_fract_z
_atom_site_U_iso_or_equiv
_atom_site_thermal_displace_type
_atom_site_calc_flag
_atom_site_calc_attached_atom
_atom_site_occupancy
F(1) 0.3825(8) 0.4790(3) -0.264(1) 0.147(3) Uani ? ? 1
F(2) 0.1215(8) 0.4779(2) -0.286(1) 0.140(3) Uani ? ? 1
F(3) 0.2390(8) 0.5045(2) 0.036(1) 0.144(3) Uani ? ? 1
O(5a) 0.7517(7) 0.1284(3) -0.1404(10) 0.086(2) Uani ? ? 1
O(5b) 0.6928(6) 0.1246(2) -0.5257(9) 0.058(2) Uani ? ? 1
O(13) 0.2476(6) 0.1769(2) 0.3123(9) 0.063(2) Uani ? ? 1
C(1) 0.4134(9) 0.0907(3) -0.061(1) 0.047(2) Uani ? ? 1
C(2) 0.2714(8) 0.1430(3) -0.086(1) 0.050(2) Uani ? ? 1
C(3) 0.2348(9) 0.0729(3) -0.039(1) 0.056(3) Uani ? ? 1
C(4) 0.5134(9) 0.0716(3) -0.278(1) 0.056(3) Uani ? ? 1
C(5) 0.6655(9) 0.1113(3) -0.305(2) 0.050(3) Uani ? ? 1
C(6) 0.8397(9) 0.1616(4) -0.570(1) 0.065(3) Uani ? ? 1
C(7) 0.8036(9) 0.2340(4) -0.540(1) 0.049(3) Uani ? ? 1
C(8) 0.8603(9) 0.2674(4) -0.348(1) 0.064(3) Uani ? ? 1
C(9) 0.830(1) 0.3347(5) -0.326(2) 0.074(3) Uani ? ? 1
C(10) 0.743(1) 0.3671(4) -0.503(2) 0.076(3) Uani ? ? 1
C(11) 0.685(1) 0.3337(5) -0.696(2) 0.081(4) Uani ? ? 1
C(12) 0.717(1) 0.2664(4) -0.717(1) 0.067(3) Uani ? ? 1
C(13) 0.2578(8) 0.1930(3) 0.107(1) 0.043(3) Uani ? ? 1
C(14) 0.2591(8) 0.2621(4) 0.039(1) 0.043(2) Uani ? ? 1
C(15) 0.3324(8) 0.2819(4) -0.163(1) 0.052(3) Uani ? ? 1
C(16) 0.3351(9) 0.3470(4) -0.221(1) 0.060(3) Uani ? ? 1
C(17) 0.2570(9) 0.3936(4) -0.072(1) 0.055(3) Uani ? ? 1
C(18) 0.1823(9) 0.3746(4) 0.129(1) 0.062(3) Uani ? ? 1
C(19) 0.1826(8) 0.3101(4) 0.187(1) 0.054(3) Uani ? ? 1
C(20) 0.251(1) 0.4619(5) -0.142(2) 0.087(4) Uani ? ? 1
C(21) 0.1448(9) 0.0320(4) -0.226(1) 0.073(3) Uani ? ? 1
H(1) 0.4773 0.0922 0.0838 0.0561 Uiso ? ? 1
H(2) 0.2462 0.1578 -0.2421 0.0603 Uiso ? ? 1
H(3) 0.2032 0.0652 0.1190 0.0675 Uiso ? ? 1
H(4a) 0.4417 0.0772 -0.4141 0.0674 Uiso ? ? 1
H(4b) 0.5499 0.0270 -0.2660 0.0674 Uiso ? ? 1
H(6a) 0.8738 0.1527 -0.7284 0.0780 Uiso ? ? 1
H(6b) 0.9283 0.1483 -0.4627 0.0780 Uiso ? ? 1
H(8) 0.9218 0.2448 -0.2253 0.0765 Uiso ? ? 1
H(9) 0.8692 0.3577 -0.1893 0.0882 Uiso ? ? 1
H(10) 0.7232 0.4131 -0.4915 0.0910 Uiso ? ? 1
H(11) 0.6214 0.3562 -0.8167 0.0976 Uiso ? ? 1
H(12) 0.6784 0.2433 -0.8536 0.0809 Uiso ? ? 1
H(15) 0.3830 0.2499 -0.2655 0.0622 Uiso ? ? 1
H(16) 0.3890 0.3597 -0.3604 0.0715 Uiso ? ? 1
H(18) 0.1294 0.4065 0.2301 0.0742 Uiso ? ? 1
H(19) 0.1308 0.2977 0.3282 0.0653 Uiso ? ? 1
H(21a) 0.2105 0.0284 -0.3641 0.0882 Uiso ? ? 1
H(21b) 0.0377 0.0523 -0.2641 0.0882 Uiso ? ? 1
H(21c) 0.1300 -0.0102 -0.1660 0.0882 Uiso ? ? 1

loop_
_geom_bond_atom_site_label_1
_geom_bond_atom_site_label_2
_geom_bond_distance
_geom_bond_site_symmetry_1
_geom_bond_site_symmetry_2
_geom_bond_publ_flag
F(1) C(20) 1.33(1) ? ? yes
F(2) C(20) 1.32(1) ? ? yes
F(3) C(20) 1.323(10) ? ? yes
O(5a) C(5) 1.196(7) ? ? yes
O(5b) C(5) 1.305(8) ? ? yes
O(5b) C(6) 1.450(8) ? ? yes
O(13) C(13) 1.214(7) ? ? yes
C(1) C(2) 1.525(9) ? ? yes
C(1) C(3) 1.489(9) ? ? yes
C(1) C(4) 1.510(8) ? ? yes
C(2) C(3) 1.512(9) ? ? yes
C(2) C(13) 1.485(8) ? ? yes
C(3) C(21) 1.518(9) ? ? yes
C(4) C(5) 1.501(9) ? ? yes
C(6) C(7) 1.508(9) ? ? yes
C(7) C(8) 1.351(9) ? ? yes
C(7) C(12) 1.361(9) ? ? yes
C(8) C(9) 1.39(1) ? ? yes
C(9) C(10) 1.36(1) ? ? yes
C(10) C(11) 1.35(1) ? ? yes
C(11) C(12) 1.40(1) ? ? yes
C(13) C(14) 1.479(9) ? ? yes
C(14) C(15) 1.370(8) ? ? yes
C(14) C(19) 1.404(8) ? ? yes
C(15) C(16) 1.384(9) ? ? yes
C(16) C(17) 1.396(9) ? ? yes
C(17) C(18) 1.368(9) ? ? yes
C(17) C(20) 1.46(1) ? ? yes
C(18) C(19) 1.369(9) ? ? yes
